data_7708814
loop_
_publ_author_name
'Xu, Sunlin'
'Yang, Dawei'
'Zhao, Jinfeng'
'Wang, Baomin'
'Qu, Jingping'

_publ_section_title
;
 Formation of thiolate-bridged diiron complexes featuring anionic
 isocyanide originated from the activation of counterions in the outer
 sphere
;
_journal_name_full 'Dalton Transactions'
_journal_paper_doi 10.1039/D1DT03482K
_journal_year 2021
_chemical_formula_moiety 'C29 H49 F5 Fe2 N2 P S2 Si, F6 P'
_chemical_formula_sum 'C29 H48 F11 Fe2 N2 P2 S2 Si'
_chemical_formula_weight 899.54
_space_group_crystal_system orthorhombic
_space_group_IT_number 61
_space_group_name_Hall '-P 2ac 2ab'
_space_group_name_H-M_alt 'P b c a'
_atom_sites_solution_hydrogens geom
_atom_sites_solution_primary dual
_audit_creation_date 2021-05-13
_audit_creation_method
;
Olex2 1.3-beta
(compiled 2020.11.12 svn.r5f609507 for OlexSys, GUI svn.r6272)
;
_audit_update_record
;
2021-05-13 deposited with the CCDC.	2021-11-11 downloaded from the CCDC.
;
_cell_angle_alpha 90
_cell_angle_beta 90
_cell_angle_gamma 90
_cell_formula_units_Z 8
_cell_length_a 17.0907(10)
_cell_length_b 15.7948(9)
_cell_length_c 32.7765(18)
_cell_measurement_reflns_used 9917
_cell_measurement_temperature 173.0
_cell_measurement_theta_max 25.512
_cell_measurement_theta_min 2.151
_cell_volume 8847.8(9)
_computing_cell_refinement 'SAINT v8.34A (Bruker, 2013)'
_computing_data_reduction 'SAINT v8.34A (Bruker, 2013)'
_computing_molecular_graphics 'Olex2 1.3-beta (Dolomanov et al., 2009)'
_computing_publication_material 'Olex2 1.3-beta (Dolomanov et al., 2009)'
_computing_structure_refinement 'SHELXL 2018/3 (Sheldrick, 2015)'
_computing_structure_solution 'SHELXT 2018/2 (Sheldrick, 2018)'
_diffrn_ambient_temperature 173.0
_diffrn_measured_fraction_theta_full 0.970
_diffrn_measured_fraction_theta_max 0.970
_diffrn_measurement_device_type 'CCD area detector'
_diffrn_measurement_method 'phi and omega scans'
_diffrn_radiation_monochromator graphite
_diffrn_radiation_type MoK\a
_diffrn_radiation_wavelength 0.71073
_diffrn_reflns_av_R_equivalents 0.0678
_diffrn_reflns_av_unetI/netI 0.0622
_diffrn_reflns_Laue_measured_fraction_full 0.970
_diffrn_reflns_Laue_measured_fraction_max 0.970
_diffrn_reflns_limit_h_max 20
_diffrn_reflns_limit_h_min -20
_diffrn_reflns_limit_k_max 17
_diffrn_reflns_limit_k_min -19
_diffrn_reflns_limit_l_max 39
_diffrn_reflns_limit_l_min -37
_diffrn_reflns_number 40160
_diffrn_reflns_point_group_measured_fraction_full 0.970
_diffrn_reflns_point_group_measured_fraction_max 0.970
_diffrn_reflns_theta_full 25.242
_diffrn_reflns_theta_max 25.349
_diffrn_reflns_theta_min 2.151
_diffrn_source_current 50.0
_diffrn_source_power 2.5
_diffrn_source_voltage 50.0
_exptl_absorpt_coefficient_mu 0.917
_exptl_absorpt_correction_T_max 0.7456
_exptl_absorpt_correction_T_min 0.6626
_exptl_absorpt_correction_type none
_exptl_absorpt_process_details
;
SADABS-2014/3 (Bruker,2014/3) was used for absorption correction.
wR2(int) was 0.1356 before and 0.0641 after correction.
The Ratio of minimum to maximum transmission is 0.8887.
The \l/2 correction factor is 0.00150.
;
_exptl_crystal_colour 'metallic dark brown'
_exptl_crystal_colour_lustre metallic
_exptl_crystal_colour_modifier dark
_exptl_crystal_colour_primary brown
_exptl_crystal_density_diffrn 1.351
_exptl_crystal_description block
_exptl_crystal_F_000 3704
_exptl_crystal_size_max 0.4
_exptl_crystal_size_mid 0.3
_exptl_crystal_size_min 0.2
_refine_diff_density_max 0.596
_refine_diff_density_min -0.487
_refine_diff_density_rms 0.084
_refine_ls_extinction_method none
_refine_ls_goodness_of_fit_ref 1.024
_refine_ls_hydrogen_treatment constr
_refine_ls_matrix_type full
_refine_ls_number_parameters 619
_refine_ls_number_reflns 7855
_refine_ls_number_restraints 361
_refine_ls_restrained_S_all 1.025
_refine_ls_R_factor_all 0.1156
_refine_ls_R_factor_gt 0.0684
_refine_ls_shift/su_max 0.001
_refine_ls_shift/su_mean 0.000
_refine_ls_structure_factor_coef Fsqd
_refine_ls_weighting_details 'w=1/[\s^2^(Fo^2^)+(0.0754P)^2^+24.0053P] where P=(Fo^2^+2Fc^2^)/3'
_refine_ls_weighting_scheme calc
_refine_ls_wR_factor_gt 0.1579
_refine_ls_wR_factor_ref 0.1830
_reflns_Friedel_coverage 0.000
_reflns_number_gt 4966
_reflns_number_total 7855
_reflns_threshold_expression 'I > 2\s(I)'
_cod_data_source_file d1dt03482k2.cif
_cod_data_source_block 1_CCDC1
_cod_database_code 7708814
_shelx_shelxl_version_number 2018/3
_shelx_space_group_comment
;
The symmetry employed for this shelxl refinement is uniquely defined
by the following loop, which should always be used as a source of
symmetry information in preference to the above space-group names.
They are only intended as comments.
;
_shelx_estimated_absorpt_t_max 0.838
_shelx_estimated_absorpt_t_min 0.711
_olex2_refinement_description
;
1. Fixed Uiso
 At 1.2 times of:
  All C(H,H) groups, All C(H,H,H,H) groups
 At 1.5 times of:
  All C(H,H,H) groups
2. Restrained distances
 C23-C25 \\sim C23-C24
 with sigma of 0.02
3. Uiso/Uaniso restraints and constraints
C25 \\sim C24: within 2A with sigma of 0.01 and sigma for terminal atoms of
0.02 within 2A
F9 \\sim F13 \\sim F12 \\sim F8 \\sim F17 \\sim F16 \\sim F6 \\sim F7 \\sim F14
\\sim F15 \\sim F10 \\sim F11: within 2A with sigma of 0.01 and sigma for
terminal atoms of 0.02 within 2A
Uanis(C2) \\sim Ueq, Uanis(C1) \\sim Ueq, Uanis(C3) \\sim Ueq, Uanis(C5) \\sim
Ueq, Uanis(C4) \\sim Ueq, Uanis(C6) \\sim Ueq, Uanis(C7) \\sim Ueq, Uanis(C10)
\\sim Ueq, Uanis(C8) \\sim Ueq, Uanis(C9) \\sim Ueq, Uanis(C31) \\sim Ueq,
Uanis(C35) \\sim Ueq, Uanis(C32) \\sim Ueq, Uanis(C34) \\sim Ueq, Uanis(C33)
\\sim Ueq, Uanis(C40) \\sim Ueq, Uanis(C36) \\sim Ueq, Uanis(C39) \\sim Ueq,
Uanis(C37) \\sim Ueq, Uanis(C38) \\sim Ueq: with sigma of 0.01 and sigma for
terminal atoms of 0.02
4. Rigid body (RIGU) restrains
 C2, C1, C3, C5, C4, C6, C7, C10, C8, C9, C31, C35, C32, C34, C33, C40, C36,
 C39, C37, C38
 with sigma for 1-2 distances of 0.01 and sigma for 1-3 distances of 0.01
5. Others
 Sof(H23C)=Sof(H23D)=Sof(C24)=Sof(H24A)=Sof(H24B)=Sof(H24C)=1-FVAR(1)
 Sof(H23A)=Sof(H23B)=Sof(C25)=Sof(H25A)=Sof(H25B)=Sof(H25C)=FVAR(1)
 Sof(F10)=Sof(F12)=Sof(F9)=Sof(F16)=Sof(F14)=Sof(F7)=1-FVAR(2)
 Sof(F6)=Sof(F13)=Sof(F8)=Sof(F17)=Sof(F11)=Sof(F15)=FVAR(2)
 Sof(C31)=Sof(C35)=Sof(C32)=Sof(C34)=Sof(C33)=Sof(C40)=Sof(H40A)=Sof(H40B)=
 Sof(H40C)=Sof(C36)=Sof(H36A)=Sof(H36B)=Sof(H36C)=Sof(C39)=Sof(H39A)=Sof(H39B)=
 Sof(H39C)=Sof(C37)=Sof(H37A)=Sof(H37B)=Sof(H37C)=Sof(C38)=Sof(H38A)=Sof(H38B)=
 Sof(H38C)=1-FVAR(3)
 Sof(C2)=Sof(C1)=Sof(C3)=Sof(C5)=Sof(C4)=Sof(C6)=Sof(H6A)=Sof(H6B)=Sof(H6C)=
 Sof(C7)=Sof(H7A)=Sof(H7B)=Sof(H7C)=Sof(C10)=Sof(H10A)=Sof(H10B)=Sof(H10C)=
 Sof(C8)=Sof(H8A)=Sof(H8B)=Sof(H8C)=Sof(C9)=Sof(H9A)=Sof(H9B)=Sof(H9C)=FVAR(3)
6.a Secondary CH2 refined with riding coordinates:
 C21(H21A,H21B), C23(H23A,H23B), C23(H23C,H23D)
6.b Idealised Me refined as rotating group:
 C17(H17A,H17B,H17C), C22(H22A,H22B,H22C), C18(H18A,H18B,H18C), C16(H16A,H16B,
 H16C), C19(H19A,H19B,H19C), C20(H20A,H20B,H20C), C6(H6A,H6B,H6C), C30(H30A,
 H30B,H30C), C7(H7A,H7B,H7C), C29(H29A,H29B,H29C), C28(H28A,H28B,H28C),
 C10(H10A,H10B,H10C), C8(H8A,H8B,H8C), C9(H9A,H9B,H9C), C25(H25A,H25B,H25C),
 C24(H24A,H24B,H24C), C40(H40A,H40B,H40C), C36(H36A,H36B,H36C), C39(H39A,H39B,
 H39C), C37(H37A,H37B,H37C), C38(H38A,H38B,H38C)
;
_smtbx_masks_void_probe_radius 1.2
_smtbx_masks_void_truncation_radius 1.2
_olex2_submission_special_instructions 'No special instructions were received'

loop_
_space_group_symop_operation_xyz
'x, y, z'
'-x+1/2, -y, z+1/2'
'-x, y+1/2, -z+1/2'
'x+1/2, -y+1/2, -z'
'-x, -y, -z'
'x-1/2, y, -z-1/2'
'x, -y-1/2, z-1/2'
'-x-1/2, y-1/2, z'

loop_
_atom_site_label
_atom_site_type_symbol
_atom_site_fract_x
_atom_site_fract_y
_atom_site_fract_z
_atom_site_U_iso_or_equiv
_atom_site_adp_type
_atom_site_occupancy
_atom_site_site_symmetry_order
_atom_site_calc_flag
_atom_site_refinement_flags_posn
_atom_site_refinement_flags_adp
_atom_site_refinement_flags_occupancy
_atom_site_disorder_assembly
_atom_site_disorder_group
Fe2 Fe 0.48336(4) 0.71595(5) 0.38197(2) 0.0368(2) Uani 1 1 d . . . . .
Fe1 Fe 0.51013(4) 0.60375(5) 0.31960(2) 0.0357(2) Uani 1 1 d . . . . .
S1 S 0.46512(7) 0.73511(8) 0.31566(4) 0.0354(3) Uani 1 1 d . . . . .
S2 S 0.51581(9) 0.58059(9) 0.38641(5) 0.0486(4) Uani 1 1 d . . . . .
P1 P 0.25404(10) 0.47842(10) 0.28995(6) 0.0535(4) Uani 1 1 d . . . . .
Si1 Si 0.20997(13) 0.68696(18) 0.40856(7) 0.0846(8) Uani 1 1 d . . . . .
P2 P 0.58745(18) 0.2180(3) 0.39983(11) 0.1414(15) Uani 1 1 d . . . . .
F4 F 0.2989(2) 0.3933(2) 0.28107(13) 0.0767(12) Uani 1 1 d . . . . .
F5 F 0.1736(2) 0.4386(2) 0.27586(14) 0.0823(13) Uani 1 1 d . . . . .
F2 F 0.2388(2) 0.4482(3) 0.33537(13) 0.0828(13) Uani 1 1 d . . . . .
N1 N 0.4069(3) 0.5579(3) 0.31482(14) 0.0386(11) Uani 1 1 d . . . . .
F3 F 0.2127(2) 0.5654(2) 0.3005(2) 0.115(2) Uani 1 1 d . . . . .
N2 N 0.3138(3) 0.6843(4) 0.39902(15) 0.0592(15) Uani 1 1 d . . . . .
F1 F 0.2727(3) 0.5113(4) 0.24590(14) 0.117(2) Uani 1 1 d . . . . .
C26 C 0.3481(3) 0.5273(3) 0.30678(17) 0.0406(13) Uani 1 1 d . . . . .
C27 C 0.3799(4) 0.6936(4) 0.39078(16) 0.0458(14) Uani 1 1 d . . . . .
C21 C 0.3618(3) 0.7432(3) 0.30217(17) 0.0419(13) Uani 1 1 d . . . . .
H21A H 0.332463 0.697536 0.316113 0.050 Uiso 1 1 calc R U . . .
H21B H 0.341147 0.798061 0.311984 0.050 Uiso 1 1 calc R U . . .
C14 C 0.4660(3) 0.8141(4) 0.4260(2) 0.0536(16) Uani 1 1 d . . . . .
C12 C 0.5868(3) 0.7513(4) 0.41660(18) 0.0474(14) Uani 1 1 d . . . . .
C2 C 0.5990(10) 0.6380(11) 0.2745(6) 0.042(4) Uani 0.64(2) 1 d . U P A 1
C15 C 0.5002(4) 0.8489(4) 0.3904(2) 0.0576(17) Uani 1 1 d . . . . .
C11 C 0.5751(3) 0.8117(4) 0.38494(19) 0.0497(15) Uani 1 1 d . . . . .
C13 C 0.5181(4) 0.7511(4) 0.44161(18) 0.0517(15) Uani 1 1 d . . . . .
C1 C 0.6338(14) 0.5917(14) 0.3083(6) 0.044(4) Uani 0.64(2) 1 d . U P A 1
C17 C 0.6592(4) 0.7027(5) 0.4265(2) 0.069(2) Uani 1 1 d . . . . .
H17A H 0.646187 0.642599 0.429609 0.103 Uiso 1 1 calc R U . . .
H17B H 0.681664 0.724067 0.451980 0.103 Uiso 1 1 calc R U . . .
H17C H 0.697198 0.709468 0.404348 0.103 Uiso 1 1 calc R U . . .
C22 C 0.3486(4) 0.7366(4) 0.25727(19) 0.0586(17) Uani 1 1 d . . . . .
H22A H 0.382535 0.776994 0.243069 0.088 Uiso 1 1 calc R U . . .
H22B H 0.293774 0.749371 0.251107 0.088 Uiso 1 1 calc R U . . .
H22C H 0.360887 0.678983 0.248148 0.088 Uiso 1 1 calc R U . . .
C3 C 0.5426(8) 0.5824(8) 0.2567(3) 0.031(3) Uani 0.64(2) 1 d . U P A 1
C5 C 0.6024(11) 0.5100(10) 0.3077(5) 0.051(4) Uani 0.64(2) 1 d . U P A 1
C4 C 0.5445(7) 0.5033(7) 0.2770(5) 0.038(3) Uani 0.64(2) 1 d . U P A 1
C18 C 0.5058(5) 0.7008(6) 0.47988(19) 0.080(2) Uani 1 1 d . . . . .
H18A H 0.451230 0.681929 0.481275 0.120 Uiso 1 1 calc R U . . .
H18B H 0.517612 0.736266 0.503640 0.120 Uiso 1 1 calc R U . . .
H18C H 0.540478 0.651435 0.479753 0.120 Uiso 1 1 calc R U . . .
F6 F 0.6527(10) 0.2476(11) 0.3657(5) 0.152(5) Uani 0.619(8) 1 d . U P B 1
C16 C 0.6332(5) 0.8433(5) 0.3552(2) 0.076(2) Uani 1 1 d . . . . .
H16A H 0.680789 0.808896 0.356923 0.114 Uiso 1 1 calc R U . . .
H16B H 0.645815 0.902422 0.361406 0.114 Uiso 1 1 calc R U . . .
H16C H 0.611416 0.839452 0.327621 0.114 Uiso 1 1 calc R U . . .
F13 F 0.5454(11) 0.2409(12) 0.3594(4) 0.139(5) Uani 0.619(8) 1 d . U P B 1
F8 F 0.5058(6) 0.2047(10) 0.4216(4) 0.132(4) Uani 0.619(8) 1 d . U P B 1
C19 C 0.3925(4) 0.8443(5) 0.4467(3) 0.085(3) Uani 1 1 d . . . . .
H19A H 0.356083 0.866402 0.426185 0.127 Uiso 1 1 calc R U . . .
H19B H 0.405585 0.889267 0.466138 0.127 Uiso 1 1 calc R U . . .
H19C H 0.368017 0.797022 0.461219 0.127 Uiso 1 1 calc R U . . .
C20 C 0.4674(5) 0.9197(4) 0.3655(3) 0.087(2) Uani 1 1 d . . . . .
H20A H 0.484315 0.913322 0.337039 0.130 Uiso 1 1 calc R U . . .
H20B H 0.486369 0.973851 0.376179 0.130 Uiso 1 1 calc R U . . .
H20C H 0.410179 0.918284 0.366768 0.130 Uiso 1 1 calc R U . . .
C6 C 0.7044(11) 0.6207(14) 0.3295(6) 0.082(6) Uani 0.64(2) 1 d . U P A 1
H6A H 0.749877 0.589240 0.319347 0.123 Uiso 0.64(2) 1 calc R U P A 1
H6B H 0.698655 0.610895 0.358865 0.123 Uiso 0.64(2) 1 calc R U P A 1
H6C H 0.712007 0.681298 0.324449 0.123 Uiso 0.64(2) 1 calc R U P A 1
C30 C 0.1979(5) 0.7417(7) 0.4560(3) 0.116(4) Uani 1 1 d . . . . .
H30A H 0.236773 0.721314 0.475670 0.174 Uiso 1 1 calc R U . . .
H30B H 0.145180 0.731116 0.466690 0.174 Uiso 1 1 calc R U . . .
H30C H 0.204984 0.802603 0.451698 0.174 Uiso 1 1 calc R U . . .
C7 C 0.6209(11) 0.7214(10) 0.2563(6) 0.071(5) Uani 0.64(2) 1 d . U P A 1
H7A H 0.646275 0.756610 0.277042 0.106 Uiso 0.64(2) 1 calc R U P A 1
H7B H 0.573779 0.749980 0.246304 0.106 Uiso 0.64(2) 1 calc R U P A 1
H7C H 0.657157 0.712285 0.233505 0.106 Uiso 0.64(2) 1 calc R U P A 1
F17 F 0.6375(7) 0.2113(9) 0.4446(3) 0.131(4) Uani 0.619(8) 1 d . U P B 1
F11 F 0.6201(9) 0.1041(12) 0.3782(5) 0.181(5) Uani 0.619(8) 1 d . U P B 1
C29 C 0.1679(5) 0.7383(8) 0.3631(3) 0.127(4) Uani 1 1 d . . . . .
H29A H 0.194165 0.792584 0.358384 0.190 Uiso 1 1 calc R U . . .
H29B H 0.111863 0.748046 0.367416 0.190 Uiso 1 1 calc R U . . .
H29C H 0.175238 0.701612 0.339287 0.190 Uiso 1 1 calc R U . . .
C28 C 0.1836(7) 0.5754(8) 0.4143(3) 0.161(6) Uani 1 1 d . . . . .
H28A H 0.169810 0.551863 0.387590 0.241 Uiso 1 1 calc R U . . .
H28B H 0.138800 0.570449 0.432781 0.241 Uiso 1 1 calc R U . . .
H28C H 0.228170 0.544148 0.425591 0.241 Uiso 1 1 calc R U . . .
C10 C 0.6286(12) 0.4391(13) 0.3339(5) 0.098(6) Uani 0.64(2) 1 d . U P A 1
H10A H 0.642797 0.460903 0.360871 0.146 Uiso 0.64(2) 1 calc R U P A 1
H10B H 0.674203 0.411698 0.321456 0.146 Uiso 0.64(2) 1 calc R U P A 1
H10C H 0.586150 0.397792 0.336653 0.146 Uiso 0.64(2) 1 calc R U P A 1
C8 C 0.4947(10) 0.5982(12) 0.2189(4) 0.076(5) Uani 0.64(2) 1 d . U P A 1
H8A H 0.491322 0.659223 0.213831 0.113 Uiso 0.64(2) 1 calc R U P A 1
H8B H 0.441964 0.575091 0.222653 0.113 Uiso 0.64(2) 1 calc R U P A 1
H8C H 0.519637 0.570476 0.195475 0.113 Uiso 0.64(2) 1 calc R U P A 1
C9 C 0.5016(8) 0.4245(8) 0.2671(6) 0.078(5) Uani 0.64(2) 1 d . U P A 1
H9A H 0.490915 0.393129 0.292319 0.117 Uiso 0.64(2) 1 calc R U P A 1
H9B H 0.533391 0.389439 0.248842 0.117 Uiso 0.64(2) 1 calc R U P A 1
H9C H 0.452069 0.438650 0.253686 0.117 Uiso 0.64(2) 1 calc R U P A 1
F15 F 0.5575(7) 0.3208(8) 0.4172(4) 0.160(4) Uani 0.619(8) 1 d . U P B 1
C23 C 0.4391(5) 0.5088(5) 0.4035(2) 0.081(2) Uani 1 1 d D . . . .
H23A H 0.387530 0.535787 0.399199 0.097 Uiso 0.703(15) 1 calc R U P C 1
H23B H 0.440830 0.456513 0.386797 0.097 Uiso 0.703(15) 1 calc R U P C 1
H23C H 0.415466 0.536349 0.427608 0.097 Uiso 0.297(15) 1 calc R U P C 2
H23D H 0.398758 0.510426 0.381827 0.097 Uiso 0.297(15) 1 calc R U P C 2
C25 C 0.4473(8) 0.4876(9) 0.4443(3) 0.095(4) Uani 0.703(15) 1 d D U P C 1
H25A H 0.501822 0.472420 0.449899 0.142 Uiso 0.703(15) 1 calc R U P C 1
H25B H 0.413327 0.439344 0.450694 0.142 Uiso 0.703(15) 1 calc R U P C 1
H25C H 0.432335 0.536084 0.461297 0.142 Uiso 0.703(15) 1 calc R U P C 1
C24 C 0.4464(18) 0.4257(13) 0.4137(10) 0.091(8) Uani 0.297(15) 1 d D U P C 2
H24A H 0.456499 0.392287 0.389039 0.136 Uiso 0.297(15) 1 calc R U P C 2
H24B H 0.397834 0.406146 0.426503 0.136 Uiso 0.297(15) 1 calc R U P C 2
H24C H 0.489942 0.418848 0.432811 0.136 Uiso 0.297(15) 1 calc R U P C 2
F10 F 0.6563(13) 0.1353(15) 0.3991(7) 0.147(6) Uani 0.381(8) 1 d . U P B 2
F12 F 0.5407(14) 0.1419(18) 0.3643(7) 0.182(6) Uani 0.381(8) 1 d . U P B 2
F9 F 0.5332(15) 0.1536(17) 0.4301(8) 0.156(7) Uani 0.381(8) 1 d . U P B 2
F16 F 0.6330(14) 0.2646(16) 0.4320(8) 0.149(5) Uani 0.381(8) 1 d . U P B 2
F14 F 0.5307(18) 0.266(2) 0.3749(9) 0.147(5) Uani 0.381(8) 1 d . U P B 2
F7 F 0.6666(10) 0.2752(11) 0.3863(6) 0.083(4) Uani 0.381(8) 1 d . U P B 2
C31 C 0.634(3) 0.6107(19) 0.3013(12) 0.039(7) Uani 0.36(2) 1 d . U P A 2
C35 C 0.6120(15) 0.5289(18) 0.3192(8) 0.038(6) Uani 0.36(2) 1 d . U P A 2
C32 C 0.582(2) 0.625(3) 0.2693(12) 0.049(7) Uani 0.36(2) 1 d . U P A 2
C34 C 0.5519(16) 0.4926(15) 0.2964(9) 0.049(6) Uani 0.36(2) 1 d . U P A 2
C33 C 0.5322(17) 0.551(2) 0.2641(9) 0.056(7) Uani 0.36(2) 1 d . U P A 2
C40 C 0.6558(14) 0.4773(17) 0.3504(8) 0.067(7) Uani 0.36(2) 1 d . U P A 2
H40A H 0.678332 0.515131 0.370995 0.101 Uiso 0.36(2) 1 calc R U P A 2
H40B H 0.697789 0.445661 0.336932 0.101 Uiso 0.36(2) 1 calc R U P A 2
H40C H 0.619710 0.437626 0.363604 0.101 Uiso 0.36(2) 1 calc R U P A 2
C36 C 0.7023(19) 0.6573(18) 0.3189(10) 0.061(7) Uani 0.36(2) 1 d . U P A 2
H36A H 0.701186 0.716281 0.309664 0.091 Uiso 0.36(2) 1 calc R U P A 2
H36B H 0.750953 0.630457 0.309846 0.091 Uiso 0.36(2) 1 calc R U P A 2
H36C H 0.699387 0.655610 0.348757 0.091 Uiso 0.36(2) 1 calc R U P A 2
C39 C 0.5159(16) 0.4078(15) 0.2994(12) 0.096(9) Uani 0.36(2) 1 d . U P A 2
H39A H 0.505235 0.394704 0.328132 0.144 Uiso 0.36(2) 1 calc R U P A 2
H39B H 0.551828 0.365393 0.288205 0.144 Uiso 0.36(2) 1 calc R U P A 2
H39C H 0.466810 0.406949 0.283999 0.144 Uiso 0.36(2) 1 calc R U P A 2
C37 C 0.592(2) 0.705(2) 0.2443(11) 0.081(9) Uani 0.36(2) 1 d . U P A 2
H37A H 0.546907 0.713641 0.226667 0.121 Uiso 0.36(2) 1 calc R U P A 2
H37B H 0.639668 0.699926 0.227534 0.121 Uiso 0.36(2) 1 calc R U P A 2
H37C H 0.597994 0.753756 0.262732 0.121 Uiso 0.36(2) 1 calc R U P A 2
C38 C 0.4810(18) 0.550(2) 0.2274(9) 0.087(9) Uani 0.36(2) 1 d . U P A 2
H38A H 0.440544 0.506581 0.230793 0.130 Uiso 0.36(2) 1 calc R U P A 2
H38B H 0.512560 0.536891 0.203216 0.130 Uiso 0.36(2) 1 calc R U P A 2
H38C H 0.456275 0.605454 0.223976 0.130 Uiso 0.36(2) 1 calc R U P A 2

loop_
_atom_site_aniso_label
_atom_site_aniso_U_11
_atom_site_aniso_U_22
_atom_site_aniso_U_33
_atom_site_aniso_U_23
_atom_site_aniso_U_13
_atom_site_aniso_U_12
Fe2 0.0335(4) 0.0373(4) 0.0395(4) -0.0016(3) -0.0020(3) -0.0008(3)
Fe1 0.0313(4) 0.0318(4) 0.0441(5) -0.0014(3) -0.0033(3) 0.0038(3)
S1 0.0313(7) 0.0316(7) 0.0432(8) 0.0050(6) 0.0006(6) 0.0011(5)
S2 0.0554(9) 0.0399(8) 0.0505(9) 0.0087(6) -0.0171(7) -0.0007(7)
P1 0.0465(9) 0.0349(8) 0.0790(12) 0.0087(8) -0.0232(9) -0.0053(7)
Si1 0.0556(13) 0.132(2) 0.0666(14) -0.0264(13) 0.0260(10) -0.0392(13)
P2 0.0733(18) 0.232(5) 0.119(3) 0.067(3) -0.0072(17) -0.012(2)
F4 0.066(3) 0.053(2) 0.112(3) -0.021(2) -0.015(2) -0.0009(19)
F5 0.062(2) 0.060(2) 0.126(4) 0.012(2) -0.045(2) -0.0174(19)
F2 0.059(3) 0.104(3) 0.086(3) 0.001(2) 0.001(2) -0.024(2)
N1 0.032(3) 0.033(2) 0.050(3) 0.001(2) -0.002(2) 0.004(2)
F3 0.062(3) 0.047(2) 0.236(6) -0.014(3) -0.049(3) 0.011(2)
N2 0.052(4) 0.080(4) 0.046(3) -0.014(3) 0.012(3) -0.020(3)
F1 0.121(4) 0.146(5) 0.085(3) 0.049(3) -0.055(3) -0.070(4)
C26 0.044(4) 0.030(3) 0.048(3) 0.004(2) -0.005(3) 0.004(3)
C27 0.056(4) 0.051(4) 0.030(3) 0.000(3) 0.004(3) -0.008(3)
C21 0.039(3) 0.035(3) 0.052(4) 0.002(2) -0.004(3) 0.009(2)
C14 0.037(3) 0.059(4) 0.065(4) -0.022(3) -0.003(3) 0.001(3)
C12 0.036(3) 0.056(4) 0.049(4) -0.016(3) -0.003(3) -0.004(3)
C2 0.039(7) 0.044(6) 0.042(7) -0.013(5) 0.011(5) -0.004(5)
C15 0.054(4) 0.039(3) 0.080(5) -0.014(3) -0.014(4) -0.007(3)
C11 0.043(3) 0.045(3) 0.061(4) -0.013(3) 0.000(3) -0.014(3)
C13 0.053(4) 0.054(4) 0.048(4) -0.017(3) 0.002(3) -0.008(3)
C1 0.037(6) 0.059(9) 0.036(7) -0.004(6) 0.003(5) 0.003(6)
C17 0.040(4) 0.089(5) 0.078(5) -0.019(4) -0.007(3) 0.004(3)
C22 0.050(4) 0.062(4) 0.064(4) 0.009(3) -0.018(3) -0.004(3)
C3 0.038(5) 0.026(5) 0.029(5) -0.003(4) 0.006(4) 0.003(4)
C5 0.054(7) 0.044(7) 0.056(7) -0.005(5) -0.002(6) 0.022(5)
C4 0.040(5) 0.029(5) 0.043(6) 0.002(5) 0.004(5) 0.005(4)
C18 0.094(6) 0.106(6) 0.041(4) -0.023(4) -0.006(4) -0.013(5)
F6 0.132(9) 0.156(11) 0.168(12) 0.052(9) 0.031(9) 0.010(8)
C16 0.079(5) 0.069(5) 0.080(5) -0.014(4) 0.012(4) -0.031(4)
F13 0.119(8) 0.175(11) 0.123(9) 0.021(8) -0.001(7) -0.001(8)
F8 0.070(7) 0.196(13) 0.129(8) -0.002(9) 0.028(6) -0.004(7)
C19 0.047(4) 0.083(5) 0.124(7) -0.045(5) 0.011(4) 0.009(4)
C20 0.099(6) 0.045(4) 0.116(7) -0.009(4) -0.020(5) -0.001(4)
C6 0.047(7) 0.122(14) 0.077(11) -0.046(10) -0.006(7) 0.014(9)
C30 0.075(6) 0.146(9) 0.126(8) -0.049(7) 0.049(6) -0.033(6)
C7 0.078(11) 0.056(7) 0.078(10) -0.004(6) 0.031(8) -0.014(7)
F17 0.134(7) 0.145(9) 0.115(7) 0.030(6) -0.016(6) -0.017(7)
F11 0.118(9) 0.255(13) 0.169(12) 0.045(10) 0.024(8) -0.046(9)
C29 0.052(5) 0.207(12) 0.121(8) 0.015(8) 0.004(5) 0.006(6)
C28 0.174(11) 0.169(11) 0.139(9) -0.058(8) 0.092(9) -0.111(10)
C10 0.109(12) 0.098(11) 0.086(10) 0.031(8) 0.006(9) 0.054(9)
C8 0.089(10) 0.093(10) 0.044(7) -0.013(7) -0.002(6) 0.030(8)
C9 0.073(8) 0.051(6) 0.109(11) -0.039(7) 0.038(8) -0.021(6)
F15 0.165(9) 0.141(8) 0.175(9) 0.004(7) 0.043(8) 0.056(7)
C23 0.098(6) 0.063(5) 0.081(5) 0.032(4) -0.023(5) -0.030(4)
C25 0.100(9) 0.110(10) 0.074(8) 0.034(7) 0.010(7) -0.019(8)
C24 0.093(15) 0.086(16) 0.093(16) 0.033(13) 0.011(14) 0.003(14)
F10 0.120(12) 0.167(13) 0.154(13) 0.016(11) 0.045(10) -0.003(10)
F12 0.156(11) 0.219(12) 0.170(11) 0.002(11) -0.028(10) -0.018(11)
F9 0.138(15) 0.169(18) 0.161(14) 0.013(14) 0.003(13) -0.001(13)
F16 0.129(9) 0.159(12) 0.158(11) 0.015(10) 0.017(10) 0.011(10)
F14 0.106(9) 0.179(12) 0.157(11) 0.022(10) -0.024(10) 0.017(9)
F7 0.058(7) 0.086(9) 0.106(11) 0.019(8) -0.004(7) -0.019(6)
C31 0.034(9) 0.036(9) 0.048(11) 0.007(7) 0.010(7) 0.005(7)
C35 0.028(8) 0.041(9) 0.045(9) -0.012(7) -0.001(7) 0.011(6)
C32 0.045(11) 0.053(10) 0.050(10) -0.001(8) 0.004(7) 0.009(8)
C34 0.045(9) 0.049(8) 0.054(10) -0.012(7) -0.001(8) 0.007(6)
C33 0.054(10) 0.063(11) 0.050(10) -0.009(8) -0.003(7) -0.001(8)
C40 0.050(11) 0.066(13) 0.086(14) 0.018(10) 0.009(10) 0.026(10)
C36 0.045(11) 0.067(13) 0.070(14) -0.014(11) 0.026(9) -0.007(10)
C39 0.096(15) 0.059(10) 0.134(18) -0.045(12) 0.008(14) 0.006(10)
C37 0.085(17) 0.079(15) 0.079(16) 0.016(12) 0.026(13) 0.029(12)
C38 0.075(13) 0.115(18) 0.070(13) -0.029(13) -0.002(10) 0.020(13)

loop_
_atom_type_symbol
_atom_type_description
_atom_type_scat_dispersion_real
_atom_type_scat_dispersion_imag
_atom_type_scat_source
C C 0.0033 0.0016 'International Tables Vol C Tables 4.2.6.8 and 6.1.1.4'
H H 0.0000 0.0000 'International Tables Vol C Tables 4.2.6.8 and 6.1.1.4'
F F 0.0171 0.0103 'International Tables Vol C Tables 4.2.6.8 and 6.1.1.4'
Fe Fe 0.3463 0.8444 'International Tables Vol C Tables 4.2.6.8 and 6.1.1.4'
N N 0.0061 0.0033 'International Tables Vol C Tables 4.2.6.8 and 6.1.1.4'
P P 0.1023 0.0942 'International Tables Vol C Tables 4.2.6.8 and 6.1.1.4'
S S 0.1246 0.1234 'International Tables Vol C Tables 4.2.6.8 and 6.1.1.4'
Si Si 0.0817 0.0704 'International Tables Vol C Tables 4.2.6.8 and 6.1.1.4'

loop_
_geom_angle_atom_site_label_1
_geom_angle_atom_site_label_2
_geom_angle_atom_site_label_3
_geom_angle
_geom_angle_site_symmetry_1
_geom_angle_site_symmetry_3
_geom_angle_publ_flag
S1 Fe2 Fe1 51.76(4) . . ?
S2 Fe2 Fe1 51.93(5) . . ?
S2 Fe2 S1 103.38(6) . . ?
C27 Fe2 Fe1 98.89(18) . . ?
C27 Fe2 S1 92.58(18) . . ?
C27 Fe2 S2 92.6(2) . . ?
C27 Fe2 C14 84.2(2) . . ?
C27 Fe2 C12 139.0(2) . . ?
C27 Fe2 C15 107.4(3) . . ?
C27 Fe2 C11 145.4(3) . . ?
C27 Fe2 C13 100.1(2) . . ?
C14 Fe2 Fe1 173.7(2) . . ?
C14 Fe2 S1 122.9(2) . . ?
C14 Fe2 S2 133.7(2) . . ?
C14 Fe2 C12 64.8(2) . . ?
C14 Fe2 C11 64.4(2) . . ?
C12 Fe2 Fe1 114.80(15) . . ?
C12 Fe2 S1 126.26(17) . . ?
C12 Fe2 S2 90.57(17) . . ?
C12 Fe2 C11 38.2(2) . . ?
C15 Fe2 Fe1 135.1(2) . . ?
C15 Fe2 S1 90.7(2) . . ?
C15 Fe2 S2 155.04(18) . . ?
C15 Fe2 C14 38.7(3) . . ?
C15 Fe2 C12 64.6(2) . . ?
C15 Fe2 C11 38.4(2) . . ?
C11 Fe2 Fe1 111.17(16) . . ?
C11 Fe2 S1 92.87(17) . . ?
C11 Fe2 S2 119.13(18) . . ?
C13 Fe2 Fe1 144.17(18) . . ?
C13 Fe2 S1 155.38(18) . . ?
C13 Fe2 S2 97.04(18) . . ?
C13 Fe2 C14 39.3(2) . . ?
C13 Fe2 C12 39.0(2) . . ?
C13 Fe2 C15 65.5(3) . . ?
C13 Fe2 C11 64.9(2) . . ?
N1 Fe1 S1 91.69(13) . . ?
N1 Fe1 C2 132.7(5) . . ?
N1 Fe1 C1 149.0(6) . . ?
N1 Fe1 C3 95.7(4) . . ?
N1 Fe1 C5 113.1(5) . . ?
N1 Fe1 C4 85.5(3) . . ?
N1 Fe1 C31 152.0(10) . . ?
N1 Fe1 C35 123.3(8) . . ?
N1 Fe1 C32 122.5(11) . . ?
N1 Fe1 C34 88.1(8) . . ?
N1 Fe1 C33 86.8(8) . . ?
C2 Fe1 S1 88.3(5) . . ?
C2 Fe1 C5 63.1(7) . . ?
C2 Fe1 C4 64.1(5) . . ?
C1 Fe1 S1 114.4(6) . . ?
C1 Fe1 C2 39.1(7) . . ?
C1 Fe1 C3 64.5(6) . . ?
C1 Fe1 C5 37.5(7) . . ?
C1 Fe1 C4 64.1(6) . . ?
C3 Fe1 S1 100.4(3) . . ?
C3 Fe1 C2 38.4(5) . . ?
C3 Fe1 C5 62.7(5) . . ?
C3 Fe1 C4 37.9(4) . . ?
C5 Fe1 S1 150.4(5) . . ?
C4 Fe1 S1 137.1(4) . . ?
C4 Fe1 C5 37.6(5) . . ?
C31 Fe1 S1 105.7(8) . . ?
C35 Fe1 S1 144.3(8) . . ?
C35 Fe1 C31 39.8(10) . . ?
C32 Fe1 S1 90.4(11) . . ?
C32 Fe1 C31 38.0(13) . . ?
C32 Fe1 C35 66.4(12) . . ?
C34 Fe1 S1 154.7(9) . . ?
C34 Fe1 C31 66.8(12) . . ?
C34 Fe1 C35 39.3(9) . . ?
C34 Fe1 C32 68.8(13) . . ?
C33 Fe1 S1 113.2(11) . . ?
C33 Fe1 C31 66.3(13) . . ?
C33 Fe1 C35 67.2(11) . . ?
C33 Fe1 C32 41.2(11) . . ?
C33 Fe1 C34 41.6(10) . . ?
Fe2 S1 Fe1 76.48(5) . . ?
C21 S1 Fe2 112.53(19) . . ?
C21 S1 Fe1 114.54(18) . . ?
Fe2 S2 Fe1 76.43(5) . . ?
C23 S2 Fe2 116.2(3) . . ?
C23 S2 Fe1 111.9(2) . . ?
F4 P1 F5 91.7(2) . . ?
F4 P1 F2 89.8(2) . . ?
F4 P1 F3 176.8(3) . . ?
F4 P1 C26 89.3(2) . . ?
F5 P1 F2 90.7(2) . . ?
F5 P1 F3 91.2(2) . . ?
F5 P1 C26 179.0(3) . . ?
F2 P1 C26 89.3(2) . . ?
F3 P1 F2 89.0(3) . . ?
F3 P1 C26 87.7(2) . . ?
F1 P1 F4 90.8(3) . . ?
F1 P1 F5 92.3(2) . . ?
F1 P1 F2 177.0(2) . . ?
F1 P1 F3 90.3(3) . . ?
F1 P1 C26 87.7(2) . . ?
N2 Si1 C29 104.7(3) . . ?
N2 Si1 C28 103.8(5) . . ?
C30 Si1 N2 106.0(3) . . ?
C30 Si1 C29 116.4(6) . . ?
C30 Si1 C28 110.3(5) . . ?
C28 Si1 C29 114.3(6) . . ?
F6 P2 F17 105.3(8) . . ?
F6 P2 F11 80.0(7) . . ?
F6 P2 F15 98.7(8) . . ?
F13 P2 F6 70.6(9) . . ?
F13 P2 F8 90.4(8) . . ?
F13 P2 F17 169.9(9) . . ?
F13 P2 F11 92.0(8) . . ?
F13 P2 F15 85.9(8) . . ?
F8 P2 F6 160.3(8) . . ?
F8 P2 F17 92.6(7) . . ?
F8 P2 F11 106.5(7) . . ?
F8 P2 F15 74.0(7) . . ?
F17 P2 F11 96.3(7) . . ?
F17 P2 F15 85.7(7) . . ?
F15 P2 F11 177.9(7) . . ?
F10 P2 F12 78.4(12) . . ?
F9 P2 F10 85.9(11) . . ?
F9 P2 F12 75.2(12) . . ?
F16 P2 F10 91.5(12) . . ?
F16 P2 F12 168.8(13) . . ?
F16 P2 F9 99.6(13) . . ?
F16 P2 F7 60.5(11) . . ?
F14 P2 F10 144.3(15) . . ?
F14 P2 F12 72.6(15) . . ?
F14 P2 F9 105.8(15) . . ?
F14 P2 F16 118.6(16) . . ?
F14 P2 F7 96.1(15) . . ?
F7 P2 F10 81.8(10) . . ?
F7 P2 F12 121.8(10) . . ?
F7 P2 F9 156.0(11) . . ?
C26 N1 Fe1 170.8(5) . . ?
C27 N2 Si1 170.8(6) . . ?
N1 C26 P1 176.1(5) . . ?
N2 C27 Fe2 174.3(5) . . ?
S1 C21 H21A 109.1 . . ?
S1 C21 H21B 109.1 . . ?
H21A C21 H21B 107.9 . . ?
C22 C21 S1 112.4(4) . . ?
C22 C21 H21A 109.1 . . ?
C22 C21 H21B 109.1 . . ?
C15 C14 Fe2 70.6(3) . . ?
C15 C14 C13 107.9(5) . . ?
C15 C14 C19 126.4(7) . . ?
C13 C14 Fe2 69.6(3) . . ?
C13 C14 C19 125.3(7) . . ?
C19 C14 Fe2 130.6(5) . . ?
C11 C12 Fe2 71.2(3) . . ?
C11 C12 C13 107.7(5) . . ?
C11 C12 C17 128.2(6) . . ?
C13 C12 Fe2 68.4(3) . . ?
C13 C12 C17 123.7(6) . . ?
C17 C12 Fe2 131.0(4) . . ?
C1 C2 Fe1 69.2(12) . . ?
C1 C2 C7 130.2(16) . . ?
C3 C2 Fe1 69.8(8) . . ?
C3 C2 C1 106.1(14) . . ?
C3 C2 C7 123.2(16) . . ?
C7 C2 Fe1 131.5(13) . . ?
C14 C15 Fe2 70.7(4) . . ?
C14 C15 C11 108.5(6) . . ?
C14 C15 C20 125.9(7) . . ?
C11 C15 Fe2 72.5(3) . . ?
C11 C15 C20 125.3(7) . . ?
C20 C15 Fe2 127.9(5) . . ?
C12 C11 Fe2 70.6(3) . . ?
C12 C11 C16 127.8(6) . . ?
C15 C11 Fe2 69.1(3) . . ?
C15 C11 C12 108.1(6) . . ?
C15 C11 C16 123.4(7) . . ?
C16 C11 Fe2 133.4(4) . . ?
C14 C13 Fe2 71.1(3) . . ?
C14 C13 C12 107.7(6) . . ?
C14 C13 C18 125.5(6) . . ?
C12 C13 Fe2 72.6(3) . . ?
C12 C13 C18 126.5(6) . . ?
C18 C13 Fe2 126.5(4) . . ?
C2 C1 Fe1 71.7(11) . . ?
C2 C1 C6 122.7(18) . . ?
C5 C1 Fe1 73.0(12) . . ?
C5 C1 C2 107.3(16) . . ?
C5 C1 C6 127.6(18) . . ?
C6 C1 Fe1 134.3(15) . . ?
C12 C17 H17A 109.5 . . ?
C12 C17 H17B 109.5 . . ?
C12 C17 H17C 109.5 . . ?
H17A C17 H17B 109.5 . . ?
H17A C17 H17C 109.5 . . ?
H17B C17 H17C 109.5 . . ?
C21 C22 H22A 109.5 . . ?
C21 C22 H22B 109.5 . . ?
C21 C22 H22C 109.5 . . ?
H22A C22 H22B 109.5 . . ?
H22A C22 H22C 109.5 . . ?
H22B C22 H22C 109.5 . . ?
C2 C3 Fe1 71.8(9) . . ?
C2 C3 C8 126.9(14) . . ?
C4 C3 Fe1 72.3(6) . . ?
C4 C3 C2 109.6(12) . . ?
C4 C3 C8 123.0(13) . . ?
C8 C3 Fe1 128.3(9) . . ?
C1 C5 Fe1 69.5(11) . . ?
C1 C5 C4 110.3(14) . . ?
C1 C5 C10 125.0(17) . . ?
C4 C5 Fe1 71.0(8) . . ?
C4 C5 C10 124.6(16) . . ?
C10 C5 Fe1 128.5(12) . . ?
C3 C4 Fe1 69.8(6) . . ?
C3 C4 C5 106.5(11) . . ?
C3 C4 C9 128.9(14) . . ?
C5 C4 Fe1 71.4(8) . . ?
C5 C4 C9 124.3(14) . . ?
C9 C4 Fe1 127.9(8) . . ?
C13 C18 H18A 109.5 . . ?
C13 C18 H18B 109.5 . . ?
C13 C18 H18C 109.5 . . ?
H18A C18 H18B 109.5 . . ?
H18A C18 H18C 109.5 . . ?
H18B C18 H18C 109.5 . . ?
C11 C16 H16A 109.5 . . ?
C11 C16 H16B 109.5 . . ?
C11 C16 H16C 109.5 . . ?
H16A C16 H16B 109.5 . . ?
H16A C16 H16C 109.5 . . ?
H16B C16 H16C 109.5 . . ?
C14 C19 H19A 109.5 . . ?
C14 C19 H19B 109.5 . . ?
C14 C19 H19C 109.5 . . ?
H19A C19 H19B 109.5 . . ?
H19A C19 H19C 109.5 . . ?
H19B C19 H19C 109.5 . . ?
C15 C20 H20A 109.5 . . ?
C15 C20 H20B 109.5 . . ?
C15 C20 H20C 109.5 . . ?
H20A C20 H20B 109.5 . . ?
H20A C20 H20C 109.5 . . ?
H20B C20 H20C 109.5 . . ?
C1 C6 H6A 109.5 . . ?
C1 C6 H6B 109.5 . . ?
C1 C6 H6C 109.5 . . ?
H6A C6 H6B 109.5 . . ?
H6A C6 H6C 109.5 . . ?
H6B C6 H6C 109.5 . . ?
Si1 C30 H30A 109.5 . . ?
Si1 C30 H30B 109.5 . . ?
Si1 C30 H30C 109.5 . . ?
H30A C30 H30B 109.5 . . ?
H30A C30 H30C 109.5 . . ?
H30B C30 H30C 109.5 . . ?
C2 C7 H7A 109.5 . . ?
C2 C7 H7B 109.5 . . ?
C2 C7 H7C 109.5 . . ?
H7A C7 H7B 109.5 . . ?
H7A C7 H7C 109.5 . . ?
H7B C7 H7C 109.5 . . ?
Si1 C29 H29A 109.5 . . ?
Si1 C29 H29B 109.5 . . ?
Si1 C29 H29C 109.5 . . ?
H29A C29 H29B 109.5 . . ?
H29A C29 H29C 109.5 . . ?
H29B C29 H29C 109.5 . . ?
Si1 C28 H28A 109.5 . . ?
Si1 C28 H28B 109.5 . . ?
Si1 C28 H28C 109.5 . . ?
H28A C28 H28B 109.5 . . ?
H28A C28 H28C 109.5 . . ?
H28B C28 H28C 109.5 . . ?
C5 C10 H10A 109.5 . . ?
C5 C10 H10B 109.5 . . ?
C5 C10 H10C 109.5 . . ?
H10A C10 H10B 109.5 . . ?
H10A C10 H10C 109.5 . . ?
H10B C10 H10C 109.5 . . ?
C3 C8 H8A 109.5 . . ?
C3 C8 H8B 109.5 . . ?
C3 C8 H8C 109.5 . . ?
H8A C8 H8B 109.5 . . ?
H8A C8 H8C 109.5 . . ?
H8B C8 H8C 109.5 . . ?
C4 C9 H9A 109.5 . . ?
C4 C9 H9B 109.5 . . ?
C4 C9 H9C 109.5 . . ?
H9A C9 H9B 109.5 . . ?
H9A C9 H9C 109.5 . . ?
H9B C9 H9C 109.5 . . ?
S2 C23 H23A 109.2 . . ?
S2 C23 H23B 109.2 . . ?
S2 C23 H23C 105.4 . . ?
S2 C23 H23D 105.4 . . ?
H23A C23 H23B 107.9 . . ?
H23C C23 H23D 106.0 . . ?
C25 C23 S2 112.0(7) . . ?
C25 C23 H23A 109.2 . . ?
C25 C23 H23B 109.2 . . ?
C24 C23 S2 127.7(15) . . ?
C24 C23 H23C 105.4 . . ?
C24 C23 H23D 105.4 . . ?
C23 C25 H25A 109.5 . . ?
C23 C25 H25B 109.5 . . ?
C23 C25 H25C 109.5 . . ?
H25A C25 H25B 109.5 . . ?
H25A C25 H25C 109.5 . . ?
H25B C25 H25C 109.5 . . ?
C23 C24 H24A 109.5 . . ?
C23 C24 H24B 109.5 . . ?
C23 C24 H24C 109.5 . . ?
H24A C24 H24B 109.5 . . ?
H24A C24 H24C 109.5 . . ?
H24B C24 H24C 109.5 . . ?
C35 C31 Fe1 66.5(18) . . ?
C35 C31 C36 119(3) . . ?
C32 C31 Fe1 66(2) . . ?
C32 C31 C35 106(3) . . ?
C32 C31 C36 135(3) . . ?
C36 C31 Fe1 132(3) . . ?
C31 C35 Fe1 74(2) . . ?
C31 C35 C40 128(3) . . ?
C34 C35 Fe1 67.9(13) . . ?
C34 C35 C31 110(3) . . ?
C34 C35 C40 120(3) . . ?
C40 C35 Fe1 135.2(18) . . ?
C31 C32 Fe1 76(2) . . ?
C31 C32 C33 109(3) . . ?
C31 C32 C37 117(3) . . ?
C33 C32 Fe1 67.8(18) . . ?
C33 C32 C37 133(3) . . ?
C37 C32 Fe1 129(3) . . ?
C35 C34 Fe1 72.8(14) . . ?
C35 C34 C33 107(2) . . ?
C35 C34 C39 130(3) . . ?
C33 C34 Fe1 68.9(14) . . ?
C33 C34 C39 122(3) . . ?
C39 C34 Fe1 127.5(18) . . ?
C32 C33 Fe1 71.0(19) . . ?
C32 C33 C34 107(2) . . ?
C32 C33 C38 117(3) . . ?
C34 C33 Fe1 69.5(14) . . ?
C34 C33 C38 136(3) . . ?
C38 C33 Fe1 128(2) . . ?
C35 C40 H40A 109.5 . . ?
C35 C40 H40B 109.5 . . ?
C35 C40 H40C 109.5 . . ?
H40A C40 H40B 109.5 . . ?
H40A C40 H40C 109.5 . . ?
H40B C40 H40C 109.5 . . ?
C31 C36 H36A 109.5 . . ?
C31 C36 H36B 109.5 . . ?
C31 C36 H36C 109.5 . . ?
H36A C36 H36B 109.5 . . ?
H36A C36 H36C 109.5 . . ?
H36B C36 H36C 109.5 . . ?
C34 C39 H39A 109.5 . . ?
C34 C39 H39B 109.5 . . ?
C34 C39 H39C 109.5 . . ?
H39A C39 H39B 109.5 . . ?
H39A C39 H39C 109.5 . . ?
H39B C39 H39C 109.5 . . ?
C32 C37 H37A 109.5 . . ?
C32 C37 H37B 109.5 . . ?
C32 C37 H37C 109.5 . . ?
H37A C37 H37B 109.5 . . ?
H37A C37 H37C 109.5 . . ?
H37B C37 H37C 109.5 . . ?
C33 C38 H38A 109.5 . . ?
C33 C38 H38B 109.5 . . ?
C33 C38 H38C 109.5 . . ?
H38A C38 H38B 109.5 . . ?
H38A C38 H38C 109.5 . . ?
H38B C38 H38C 109.5 . . ?

loop_
_geom_bond_atom_site_label_1
_geom_bond_atom_site_label_2
_geom_bond_distance
_geom_bond_site_symmetry_2
_geom_bond_publ_flag
Fe2 Fe1 2.7441(10) . ?
Fe2 S1 2.2167(15) . ?
Fe2 S2 2.2134(16) . ?
Fe2 C27 1.827(6) . ?
Fe2 C14 2.137(6) . ?
Fe2 C12 2.173(5) . ?
Fe2 C15 2.137(6) . ?
Fe2 C11 2.182(6) . ?
Fe2 C13 2.117(6) . ?
Fe1 S1 2.2165(14) . ?
Fe1 N1 1.914(5) . ?
Fe1 C2 2.188(18) . ?
Fe1 C1 2.15(2) . ?
Fe1 C3 2.161(11) . ?
Fe1 C5 2.199(16) . ?
Fe1 C4 2.194(12) . ?
Fe1 C31 2.20(4) . ?
Fe1 C35 2.10(3) . ?
Fe1 C32 2.08(4) . ?
Fe1 C34 2.04(2) . ?
Fe1 C33 2.04(3) . ?
S1 C21 1.824(5) . ?
S2 C23 1.821(7) . ?
P1 F4 1.575(4) . ?
P1 F5 1.580(4) . ?
P1 F2 1.585(5) . ?
P1 F3 1.583(4) . ?
P1 F1 1.567(5) . ?
P1 C26 1.867(6) . ?
Si1 N2 1.802(6) . ?
Si1 C30 1.792(9) . ?
Si1 C29 1.843(10) . ?
Si1 C28 1.828(11) . ?
P2 F6 1.646(15) . ?
P2 F13 1.552(17) . ?
P2 F8 1.580(11) . ?
P2 F17 1.703(12) . ?
P2 F11 2.01(2) . ?
P2 F15 1.795(12) . ?
P2 F10 1.76(2) . ?
P2 F12 1.85(2) . ?
P2 F9 1.70(3) . ?
P2 F16 1.50(3) . ?
P2 F14 1.48(3) . ?
P2 F7 1.687(17) . ?
N1 C26 1.146(7) . ?
N2 C27 1.171(7) . ?
C21 H21A 0.9900 . ?
C21 H21B 0.9900 . ?
C21 C22 1.492(8) . ?
C14 C15 1.415(9) . ?
C14 C13 1.430(9) . ?
C14 C19 1.505(8) . ?
C12 C11 1.424(9) . ?
C12 C13 1.432(8) . ?
C12 C17 1.492(9) . ?
C2 C1 1.45(3) . ?
C2 C3 1.430(19) . ?
C2 C7 1.49(2) . ?
C15 C11 1.420(9) . ?
C15 C20 1.495(10) . ?
C11 C16 1.476(9) . ?
C13 C18 1.500(10) . ?
C1 C5 1.40(2) . ?
C1 C6 1.47(3) . ?
C17 H17A 0.9800 . ?
C17 H17B 0.9800 . ?
C17 H17C 0.9800 . ?
C22 H22A 0.9800 . ?
C22 H22B 0.9800 . ?
C22 H22C 0.9800 . ?
C3 C4 1.415(15) . ?
C3 C8 1.507(18) . ?
C5 C4 1.41(2) . ?
C5 C10 1.48(2) . ?
C4 C9 1.481(15) . ?
C18 H18A 0.9800 . ?
C18 H18B 0.9800 . ?
C18 H18C 0.9800 . ?
C16 H16A 0.9800 . ?
C16 H16B 0.9800 . ?
C16 H16C 0.9800 . ?
C19 H19A 0.9800 . ?
C19 H19B 0.9800 . ?
C19 H19C 0.9800 . ?
C20 H20A 0.9800 . ?
C20 H20B 0.9800 . ?
C20 H20C 0.9800 . ?
C6 H6A 0.9800 . ?
C6 H6B 0.9800 . ?
C6 H6C 0.9800 . ?
C30 H30A 0.9800 . ?
C30 H30B 0.9800 . ?
C30 H30C 0.9800 . ?
C7 H7A 0.9800 . ?
C7 H7B 0.9800 . ?
C7 H7C 0.9800 . ?
C29 H29A 0.9800 . ?
C29 H29B 0.9800 . ?
C29 H29C 0.9800 . ?
C28 H28A 0.9800 . ?
C28 H28B 0.9800 . ?
C28 H28C 0.9800 . ?
C10 H10A 0.9800 . ?
C10 H10B 0.9800 . ?
C10 H10C 0.9800 . ?
C8 H8A 0.9800 . ?
C8 H8B 0.9800 . ?
C8 H8C 0.9800 . ?
C9 H9A 0.9800 . ?
C9 H9B 0.9800 . ?
C9 H9C 0.9800 . ?
C23 H23A 0.9900 . ?
C23 H23B 0.9900 . ?
C23 H23C 0.9900 . ?
C23 H23D 0.9900 . ?
C23 C25 1.388(11) . ?
C23 C24 1.359(18) . ?
C25 H25A 0.9800 . ?
C25 H25B 0.9800 . ?
C25 H25C 0.9800 . ?
C24 H24A 0.9800 . ?
C24 H24B 0.9800 . ?
C24 H24C 0.9800 . ?
C31 C35 1.47(4) . ?
C31 C32 1.40(5) . ?
C31 C36 1.50(5) . ?
C35 C34 1.39(3) . ?
C35 C40 1.51(3) . ?
C32 C33 1.45(4) . ?
C32 C37 1.52(5) . ?
C34 C33 1.45(4) . ?
C34 C39 1.48(3) . ?
C33 C38 1.49(4) . ?
C40 H40A 0.9800 . ?
C40 H40B 0.9800 . ?
C40 H40C 0.9800 . ?
C36 H36A 0.9800 . ?
C36 H36B 0.9800 . ?
C36 H36C 0.9800 . ?
C39 H39A 0.9800 . ?
C39 H39B 0.9800 . ?
C39 H39C 0.9800 . ?
C37 H37A 0.9800 . ?
C37 H37B 0.9800 . ?
C37 H37C 0.9800 . ?
C38 H38A 0.9800 . ?
C38 H38B 0.9800 . ?
C38 H38C 0.9800 . ?

loop_
_geom_torsion_atom_site_label_1
_geom_torsion_atom_site_label_2
_geom_torsion_atom_site_label_3
_geom_torsion_atom_site_label_4
_geom_torsion
_geom_torsion_site_symmetry_1
_geom_torsion_site_symmetry_2
_geom_torsion_site_symmetry_3
_geom_torsion_site_symmetry_4
_geom_torsion_publ_flag
Fe2 S1 C21 C22 -167.2(4) . . . . ?
Fe2 S2 C23 C25 -100.8(8) . . . . ?
Fe2 S2 C23 C24 -170.9(19) . . . . ?
Fe2 C14 C15 C11 -63.1(4) . . . . ?
Fe2 C14 C15 C20 123.3(6) . . . . ?
Fe2 C14 C13 C12 63.9(4) . . . . ?
Fe2 C14 C13 C18 -121.9(6) . . . . ?
Fe2 C12 C11 C15 59.2(4) . . . . ?
Fe2 C12 C11 C16 -130.5(6) . . . . ?
Fe2 C12 C13 C14 -62.9(4) . . . . ?
Fe2 C12 C13 C18 122.9(6) . . . . ?
Fe2 C15 C11 C12 -60.1(4) . . . . ?
Fe2 C15 C11 C16 129.0(6) . . . . ?
Fe1 S1 C21 C22 -82.2(4) . . . . ?
Fe1 S2 C23 C25 174.0(8) . . . . ?
Fe1 S2 C23 C24 103.9(19) . . . . ?
Fe1 C2 C1 C5 64.9(14) . . . . ?
Fe1 C2 C1 C6 -131(2) . . . . ?
Fe1 C2 C3 C4 -62.8(9) . . . . ?
Fe1 C2 C3 C8 124.7(13) . . . . ?
Fe1 C1 C5 C4 59.5(12) . . . . ?
Fe1 C1 C5 C10 -123.4(17) . . . . ?
Fe1 C3 C4 C5 -62.4(9) . . . . ?
Fe1 C3 C4 C9 123.0(12) . . . . ?
Fe1 C5 C4 C3 61.3(8) . . . . ?
Fe1 C5 C4 C9 -123.7(12) . . . . ?
Fe1 C31 C35 C34 58.7(18) . . . . ?
Fe1 C31 C35 C40 -135(3) . . . . ?
Fe1 C31 C32 C33 -60(2) . . . . ?
Fe1 C31 C32 C37 127(3) . . . . ?
Fe1 C35 C34 C33 60.6(17) . . . . ?
Fe1 C35 C34 C39 -125(3) . . . . ?
Fe1 C32 C33 C34 -60.4(18) . . . . ?
Fe1 C32 C33 C38 124(3) . . . . ?
Fe1 C34 C33 C32 61(2) . . . . ?
Fe1 C34 C33 C38 -124(4) . . . . ?
C14 C15 C11 Fe2 61.9(4) . . . . ?
C14 C15 C11 C12 1.8(7) . . . . ?
C14 C15 C11 C16 -169.1(6) . . . . ?
C2 C1 C5 Fe1 -64.0(14) . . . . ?
C2 C1 C5 C4 -5(2) . . . . ?
C2 C1 C5 C10 172.6(16) . . . . ?
C2 C3 C4 Fe1 62.5(10) . . . . ?
C2 C3 C4 C5 0.2(15) . . . . ?
C2 C3 C4 C9 -174.5(13) . . . . ?
C15 C14 C13 Fe2 -60.5(4) . . . . ?
C15 C14 C13 C12 3.4(7) . . . . ?
C15 C14 C13 C18 177.6(6) . . . . ?
C11 C12 C13 Fe2 60.7(4) . . . . ?
C11 C12 C13 C14 -2.2(6) . . . . ?
C11 C12 C13 C18 -176.4(6) . . . . ?
C13 C14 C15 Fe2 59.9(4) . . . . ?
C13 C14 C15 C11 -3.2(7) . . . . ?
C13 C14 C15 C20 -176.8(6) . . . . ?
C13 C12 C11 Fe2 -58.9(4) . . . . ?
C13 C12 C11 C15 0.3(6) . . . . ?
C13 C12 C11 C16 170.6(6) . . . . ?
C1 C2 C3 Fe1 60.0(13) . . . . ?
C1 C2 C3 C4 -2.8(17) . . . . ?
C1 C2 C3 C8 -175.3(14) . . . . ?
C1 C5 C4 Fe1 -58.6(13) . . . . ?
C1 C5 C4 C3 2.8(18) . . . . ?
C1 C5 C4 C9 177.7(14) . . . . ?
C17 C12 C11 Fe2 127.9(6) . . . . ?
C17 C12 C11 C15 -173.0(6) . . . . ?
C17 C12 C11 C16 -2.6(10) . . . . ?
C17 C12 C13 Fe2 -125.7(6) . . . . ?
C17 C12 C13 C14 171.4(6) . . . . ?
C17 C12 C13 C18 -2.8(9) . . . . ?
C3 C2 C1 Fe1 -60.4(11) . . . . ?
C3 C2 C1 C5 4(2) . . . . ?
C3 C2 C1 C6 168.1(18) . . . . ?
C19 C14 C15 Fe2 -126.7(6) . . . . ?
C19 C14 C15 C11 170.2(6) . . . . ?
C19 C14 C15 C20 -3.4(10) . . . . ?
C19 C14 C13 Fe2 126.0(6) . . . . ?
C19 C14 C13 C12 -170.1(6) . . . . ?
C19 C14 C13 C18 4.1(10) . . . . ?
C20 C15 C11 Fe2 -124.4(6) . . . . ?
C20 C15 C11 C12 175.5(6) . . . . ?
C20 C15 C11 C16 4.6(10) . . . . ?
C6 C1 C5 Fe1 133(2) . . . . ?
C6 C1 C5 C4 -167.2(19) . . . . ?
C6 C1 C5 C10 10(3) . . . . ?
C7 C2 C1 Fe1 127(2) . . . . ?
C7 C2 C1 C5 -167.8(18) . . . . ?
C7 C2 C1 C6 -4(3) . . . . ?
C7 C2 C3 Fe1 -127.1(17) . . . . ?
C7 C2 C3 C4 170.1(15) . . . . ?
C7 C2 C3 C8 -2(2) . . . . ?
C10 C5 C4 Fe1 124.3(16) . . . . ?
C10 C5 C4 C3 -174.4(14) . . . . ?
C10 C5 C4 C9 1(2) . . . . ?
C8 C3 C4 Fe1 -124.6(12) . . . . ?
C8 C3 C4 C5 173.0(13) . . . . ?
C8 C3 C4 C9 -1.7(19) . . . . ?
C31 C35 C34 Fe1 -62(2) . . . . ?
C31 C35 C34 C33 -2(3) . . . . ?
C31 C35 C34 C39 173(3) . . . . ?
C31 C32 C33 Fe1 65(3) . . . . ?
C31 C32 C33 C34 4(4) . . . . ?
C31 C32 C33 C38 -171(3) . . . . ?
C35 C31 C32 Fe1 54(2) . . . . ?
C35 C31 C32 C33 -5(4) . . . . ?
C35 C31 C32 C37 -178(3) . . . . ?
C35 C34 C33 Fe1 -63.1(16) . . . . ?
C35 C34 C33 C32 -2(3) . . . . ?
C35 C34 C33 C38 173(3) . . . . ?
C32 C31 C35 Fe1 -54(3) . . . . ?
C32 C31 C35 C34 4(4) . . . . ?
C32 C31 C35 C40 170(3) . . . . ?
C40 C35 C34 Fe1 131(2) . . . . ?
C40 C35 C34 C33 -169(2) . . . . ?
C40 C35 C34 C39 6(4) . . . . ?
C36 C31 C35 Fe1 126(3) . . . . ?
C36 C31 C35 C34 -175(3) . . . . ?
C36 C31 C35 C40 -9(5) . . . . ?
C36 C31 C32 Fe1 -126(5) . . . . ?
C36 C31 C32 C33 174(4) . . . . ?
C36 C31 C32 C37 1(7) . . . . ?
C39 C34 C33 Fe1 122(2) . . . . ?
C39 C34 C33 C32 -177(3) . . . . ?
C39 C34 C33 C38 -2(5) . . . . ?
C37 C32 C33 Fe1 -124(4) . . . . ?
C37 C32 C33 C34 176(3) . . . . ?
C37 C32 C33 C38 0(6) . . . . ?

loop_
_smtbx_masks_void_nr
_smtbx_masks_void_average_x
_smtbx_masks_void_average_y
_smtbx_masks_void_average_z
_smtbx_masks_void_volume
_smtbx_masks_void_count_electrons
_smtbx_masks_void_content
1 0.000 0.000 0.000 403.0 70.2 ?
2 0.000 0.500 0.500 403.0 70.2 ?
3 0.500 0.000 0.500 403.0 70.2 ?
4 0.500 0.500 0.000 403.0 70.2 ?
5 0.244 0.144 0.706 7.3 0.0 ?
6 0.244 0.356 0.206 7.3 0.0 ?
7 0.256 0.644 0.706 7.3 0.0 ?
8 0.256 0.856 0.206 7.3 0.0 ?
9 0.744 0.144 0.794 7.3 0.0 ?
10 0.744 0.356 0.294 7.3 0.0 ?
11 0.756 0.644 0.794 7.3 0.0 ?
12 0.756 0.856 0.294 7.3 0.0 ?
